data_4111695
loop_
_publ_author_name
'Fang Guo'
'Kenneth D. M. Harris'

_publ_section_title
;
 Structural Understanding of a Molecular Material that Is Accessed Only by
 a Solid-State Desolvation Process: The Scope of Modern Powder X-ray
 Diffraction Techniques
;
_journal_name_full 'Journal of the American Chemical Society'
_journal_page_first 7314
_journal_page_last 7315
_journal_paper_doi 10.1021/ja050733p
_journal_volume 127
_journal_year 2005
_chemical_formula_sum 'C9 H6 O6'
_space_group_IT_number 14
_symmetry_cell_setting monoclinic
_symmetry_space_group_name_Hall '-P 2yn'
_symmetry_space_group_name_H-M 'P 1 21/n 1'
_cell_angle_alpha 90.000000
_cell_angle_beta 106.0053(25)
_cell_angle_gamma 90.000000
_cell_formula_units_Z 12
_cell_length_a 16.7624(6)
_cell_length_b 13.6917(6)
_cell_length_c 11.9969(4)
_cell_volume 2646.63(18)
_cod_data_source_file ja050733psi20050204_043758.cif
_cod_data_source_block title
_cod_original_cell_volume 2646.64307
_cod_database_code 4111695

loop_
_symmetry_equiv_pos_as_xyz
'x, y, z'
'-x+1/2, y+1/2, -z+1/2'
'-x, -y, -z'
'x+1/2, -y-1/2, z-1/2'

loop_
_atom_site_label
_atom_site_type_symbol
_atom_site_fract_x
_atom_site_fract_y
_atom_site_fract_z
_atom_site_occupancy
_atom_site_U_iso_or_equiv
C1 C 0.1291(5) 0.1329(7) 0.7150(11) 1.0 0.0577(15)
C2 C 0.0728(4) 0.0535(7) 0.6891(9) 1.0 0.0577(15)
C3 C 0.0987(5) -0.0370(7) 0.6550(11) 1.0 0.0577(15)
C4 C 0.1804(6) -0.0480(9) 0.6458(13) 1.0 0.0577(15)
C5 C 0.2376(5) 0.0288(10) 0.6792(11) 1.0 0.0577(15)
C6 C 0.2110(5) 0.1208(9) 0.7087(14) 1.0 0.0577(15)
C7 C 0.1031(6) 0.2280(7) 0.7572(10) 1.0 0.0677(15)
O8 O 0.0507(9) 0.2236(10) 0.8180(15) 1.0 0.0777(15)
O9 O 0.1394(10) 0.3078(8) 0.7391(17) 1.0 0.0777(15)
C10 C -0.0181(5) 0.0687(7) 0.6871(11) 1.0 0.0677(15)
O11 O -0.0431(9) 0.0245(14) 0.7661(16) 1.0 0.0777(15)
O12 O -0.0613(6) 0.1300(13) 0.6131(17) 1.0 0.0777(15)
C13 C 0.0367(6) -0.1217(7) 0.6212(10) 1.0 0.0677(15)
O14 O 0.0712(9) -0.2079(8) 0.6301(18) 1.0 0.0777(15)
O15 O -0.0419(7) -0.1049(8) 0.5833(19) 1.0 0.0777(15)
C16 C 0.2030(5) -0.0030(6) 1.0035(13) 1.0 0.0577(15)
C17 C 0.2527(5) -0.0881(6) 1.0175(16) 1.0 0.0577(15)
C18 C 0.3368(5) -0.0812(7) 1.0171(19) 1.0 0.0577(15)
C19 C 0.3713(6) 0.0107(9) 1.0048(13) 1.0 0.0577(15)
C20 C 0.3227(8) 0.0953(7) 0.9956(12) 1.0 0.0577(15)
C21 C 0.2369(7) 0.0876(7) 0.9878(14) 1.0 0.0577(15)
C22 C 0.1152(5) -0.0090(8) 1.0133(9) 1.0 0.0677(15)
O23 O 0.0784(5) -0.0933(10) 0.9934(18) 1.0 0.0777(15)
O24 O 0.0795(7) 0.0704(10) 1.0336(17) 1.0 0.0777(15)
C25 C 0.2159(6) -0.1873(7) 1.0353(10) 1.0 0.0677(15)
O26 O 0.2146(13) -0.2087(13) 1.1404(12) 1.0 0.0777(15)
O27 O 0.1850(11) -0.2413(11) 0.9440(14) 1.0 0.0777(15)
C28 C 0.3900(6) -0.1725(8) 1.0305(11) 1.0 0.0677(15)
O29 O 0.4669(7) -0.1560(11) 1.0322(18) 1.0 0.0777(15)
O30 O 0.3601(8) -0.2565(9) 1.0468(18) 1.0 0.0777(15)
C31 C 0.1684(6) 0.3825(6) 0.1475(14) 1.0 0.0577(15)
C32 C 0.1187(5) 0.4653(6) 0.1456(10) 1.0 0.0577(15)
C33 C 0.0377(6) 0.4540(7) 0.1602(12) 1.0 0.0577(15)
C34 C 0.0077(7) 0.3603(9) 0.1733(17) 1.0 0.0577(15)
C35 C 0.0557(8) 0.2785(7) 0.1676(15) 1.0 0.0577(15)
C36 C 0.1372(8) 0.2895(6) 0.1599(17) 1.0 0.0577(15)
C37 C 0.2566(6) 0.3927(8) 0.1436(11) 1.0 0.0677(15)
O38 O 0.2968(6) 0.4683(11) 0.1930(18) 1.0 0.0777(15)
O39 O 0.2894(8) 0.3227(12) 0.0985(15) 1.0 0.0777(15)
C40 C 0.1453(6) 0.5663(6) 0.1181(9) 1.0 0.0677(15)
O41 O 0.1531(14) 0.5794(10) 0.0146(12) 1.0 0.0777(15)
O42 O 0.1673(11) 0.6284(10) 0.2025(14) 1.0 0.0777(15)
C43 C -0.0110(6) 0.5464(9) 0.1718(9) 1.0 0.0677(15)
O44 O -0.0564(11) 0.5377(13) 0.2435(15) 1.0 0.0777(15)
O45 O -0.0114(9) 0.6204(10) 0.1058(15) 1.0 0.0777(15)
H46 H 0.1961(8) -0.1057(25) 0.617(6) 1.0 0.0248(15)
H47 H 0.2927(9) 0.0197(15) 0.679(4) 1.0 0.0248(15)
H48 H 0.2485(7) 0.1723(12) 0.7281(28) 1.0 0.0248(15)
H49 H 0.4266(13) 0.0147(12) 1.003(5) 1.0 0.0248(15)
H50 H 0.3461(9) 0.1563(10) 0.9907(34) 1.0 0.0248(15)
H51 H 0.2037(9) 0.1431(8) 0.9753(26) 1.0 0.0248(15)
H52 H -0.0439(16) 0.3529(11) 0.187(5) 1.0 0.0248(15)
H53 H 0.0345(10) 0.2164(9) 0.1723(25) 1.0 0.0248(15)
H54 H 0.1713(10) 0.2350(8) 0.1658(33) 1.0 0.0248(15)
